data_2000940
loop_
_publ_author_name
'Mac\'i\<cek, J.'
'Todorov, T.'

_publ_section_title
;
 Structure of a barium perrhenate tetrahydrate
;
_journal_issue 4
_journal_name_full 'Acta Crystallographica Section C'
_journal_page_first 599
_journal_page_last 603
_journal_paper_doi 10.1107/S0108270191011125
_journal_volume 48
_journal_year 1992
_chemical_formula_moiety 'Ba1,2(O4 Re1),4(H2 O1)'
_chemical_formula_sum 'Ba H8 O12 Re2'
_chemical_formula_weight 709.80
_space_group_IT_number 14
_space_group_name_Hall '-P 2yn'
_space_group_name_H-M_alt 'P 1 21/n 1'
_symmetry_cell_setting monoclinic
_symmetry_space_group_name_Hall '-P 2yn'
_symmetry_space_group_name_H-M 'P 1 21/n 1'
_cell_angle_alpha 90
_cell_angle_beta 90.040(10)
_cell_angle_gamma 90
_cell_formula_units_Z 4
_cell_length_a 7.376(2)
_cell_length_b 12.452(2)
_cell_length_c 12.1730(10)
_cell_volume 1118.0(4)
_diffrn_radiation_type Mo
_diffrn_radiation_wavelength 0.70930
_exptl_absorpt_coefficient_mu 25.43
_exptl_crystal_density_diffrn 4.216
_exptl_crystal_F_000 1240
_cod_data_source_file ab0240.cif
_cod_data_source_block ab0240a
_cod_original_cell_volume 1118
_cod_original_formula_sum 'Ba1 H8 O12 Re2'
_cod_database_code 2000940

loop_
_space_group_symop_id
_space_group_symop_operation_xyz
1 x,y,z
2 -x+1/2,y+1/2,-z+1/2
3 -x,-y,-z
4 x+1/2,-y+1/2,z+1/2

loop_
_atom_site_label
_atom_site_fract_x
_atom_site_fract_y
_atom_site_fract_z
_atom_site_U_iso_or_equiv
Ba .25211(6) .24842(4) .42911(4) .01240(10)
Re(1) .25295(4) .38750(3) .08899(3) .01343(7)
Re(2) .25038(4) .06995(3) -.04018(3) .01404(7)
O(11) .2730(10) .3686(8) .2277(7) .039(2)
O(12) .4144(9) .3147(6) .0206(7) .034(2)
O(13) .2840(10) .5225(6) .0561(7) .030(2)
O(14) .0437(9) .3480(7) .0441(7) .036(2)
O(21) .4615(9) .0971(6) -.0929(7) .027(2)
O(22) .0923(9) .1477(6) -.1051(6) .027(2)
O(23) .1990(10) -.0640(6) -.0592(7) .029(2)
O(24) .2460(10) .0972(7) .0991(7) .034(2)
O(1W) .0178(9) .1630(6) .2667(6) .027(2)
O(2W) .4750(9) .1369(7) .2740(6) .031(2)
O(3W) .2288(9) .2283(6) .6704(6) .028(2)
O(4W) .2320(10) .0003(7) .6802(6) .035(2)
H(11) .03(2) .090(10) .290(10) ?
H(12) .05(2) .160(10) .190(10) ?
H(21) .40(2) .110(10) .210(10) ?
H(22) .57(2) .200(10) .250(10) ?
H(31) .28(2) .280(10) .700(10) ?
H(32) .30(2) .180(10) .680(10) ?
H(41) .20(2) -.02(2) .600(10) ?
H(42) .31(2) -.030(10) .690(10) ?

loop_
_geom_bond_atom_site_label_1
_geom_bond_atom_site_label_2
_geom_bond_distance
Ba O(11) 2.877(9)
Ba O(12) 2.840(7)
Ba O(13) 2.831(8)
Ba O(14) 2.833(8)
Ba O(21) 2.892(8)
Ba O(22) 2.854(7)
Ba O(23) 2.845(8)
Ba O(1W) 2.832(8)
Ba O(2W) 2.863(7)
Ba O(3W) 2.953(8)
